data_7244394
loop_
_publ_author_name
'Li, Zhongyi'
'Zhang, Ran'
'Zhu, Peng-Yu'
'Zhang, Chi'
'Wu, Dongqing'
'Zhai, Bin'

_publ_section_title
;
 Structures and magnetic properties of two heterometallic Cu(II)-Cd(II)
 polymers exhibiting antiferromagnetic ordering
;
_journal_name_full CrystEngComm
_journal_paper_doi 10.1039/D2CE00034B
_journal_year 2022
_chemical_formula_sum 'C8 H28 Cd Cu O18'
_chemical_formula_weight 588.24
_space_group_crystal_system triclinic
_space_group_IT_number 2
_space_group_name_Hall '-P 1'
_space_group_name_H-M_alt 'P -1'
_atom_sites_solution_hydrogens mixed
_audit_creation_method SHELXL-2018/3
_audit_update_record
;
2022-01-08 deposited with the CCDC.	2022-02-11 downloaded from the CCDC.
;
_cell_angle_alpha 68.729(5)
_cell_angle_beta 68.636(5)
_cell_angle_gamma 70.010(5)
_cell_formula_units_Z 1
_cell_length_a 7.2811(8)
_cell_length_b 8.3400(9)
_cell_length_c 9.8580(11)
_cell_measurement_reflns_used 8921
_cell_measurement_temperature 297(2)
_cell_measurement_theta_max 27.54
_cell_measurement_theta_min 2.31
_cell_volume 504.11(10)
_computing_cell_refinement 'Bruker SAINT'
_computing_data_collection 'Bruker APEX2'
_computing_data_reduction 'Bruker SAINT'
_computing_molecular_graphics 'Bruker SHELXTL'
_computing_publication_material 'Bruker SHELXTL'
_computing_structure_refinement 'SHELXL-2018/3 (Sheldrick, 2018)'
_computing_structure_solution 'SHELXT 2014/4 (Sheldrick, 2014)'
_diffrn_ambient_temperature 297(2)
_diffrn_measured_fraction_theta_full 0.997
_diffrn_measured_fraction_theta_max 0.991
_diffrn_measurement_device_type 'Bruker APEX-II CCD'
_diffrn_measurement_method '\f and \w scans'
_diffrn_radiation_type MoK\a
_diffrn_radiation_wavelength 0.71073
_diffrn_reflns_av_R_equivalents 0.0375
_diffrn_reflns_av_unetI/netI 0.0298
_diffrn_reflns_Laue_measured_fraction_full 0.997
_diffrn_reflns_Laue_measured_fraction_max 0.991
_diffrn_reflns_limit_h_max 9
_diffrn_reflns_limit_h_min -9
_diffrn_reflns_limit_k_max 10
_diffrn_reflns_limit_k_min -10
_diffrn_reflns_limit_l_max 12
_diffrn_reflns_limit_l_min -12
_diffrn_reflns_number 13047
_diffrn_reflns_point_group_measured_fraction_full 0.997
_diffrn_reflns_point_group_measured_fraction_max 0.991
_diffrn_reflns_theta_full 25.242
_diffrn_reflns_theta_max 27.535
_diffrn_reflns_theta_min 2.305
_exptl_absorpt_coefficient_mu 2.193
_exptl_absorpt_correction_T_max 0.7456
_exptl_absorpt_correction_T_min 0.6079
_exptl_absorpt_correction_type multi-scan
_exptl_absorpt_process_details 'SADABS (Sheldrick,1996)'
_exptl_crystal_colour blue
_exptl_crystal_density_diffrn 1.938
_exptl_crystal_description block
_exptl_crystal_F_000 297
_exptl_crystal_size_max 0.260
_exptl_crystal_size_mid 0.180
_exptl_crystal_size_min 0.100
_refine_diff_density_max 1.415
_refine_diff_density_min -1.030
_refine_diff_density_rms 0.119
_refine_ls_extinction_method none
_refine_ls_goodness_of_fit_ref 1.045
_refine_ls_hydrogen_treatment mixed
_refine_ls_matrix_type full
_refine_ls_number_parameters 170
_refine_ls_number_reflns 2310
_refine_ls_number_restraints 28
_refine_ls_restrained_S_all 1.040
_refine_ls_R_factor_all 0.0587
_refine_ls_R_factor_gt 0.0458
_refine_ls_shift/su_max 0.000
_refine_ls_shift/su_mean 0.000
_refine_ls_structure_factor_coef Fsqd
_refine_ls_weighting_details 'w=1/[\s^2^(Fo^2^)+(0.0351P)^2^+2.3186P] where P=(Fo^2^+2Fc^2^)/3'
_refine_ls_weighting_scheme calc
_refine_ls_wR_factor_gt 0.0968
_refine_ls_wR_factor_ref 0.1037
_reflns_Friedel_coverage 0.000
_reflns_number_gt 1926
_reflns_number_total 2310
_reflns_threshold_expression 'I > 2\s(I)'
_cod_data_source_file d2ce00034b2.cif
_cod_data_source_block 2
_cod_database_code 7244394
_shelx_shelxl_version_number 2018/3
_shelx_space_group_comment
;
The symmetry employed for this shelxl refinement is uniquely defined
by the following loop, which should always be used as a source of
symmetry information in preference to the above space-group names.
They are only intended as comments.
;
_shelx_estimated_absorpt_t_min 0.599
_shelx_estimated_absorpt_t_max 0.811

loop_
_space_group_symop_operation_xyz
'x, y, z'
'-x, -y, -z'

loop_
_atom_site_label
_atom_site_type_symbol
_atom_site_fract_x
_atom_site_fract_y
_atom_site_fract_z
_atom_site_U_iso_or_equiv
_atom_site_adp_type
_atom_site_occupancy
_atom_site_site_symmetry_order
_atom_site_calc_flag
_atom_site_refinement_flags_posn
_atom_site_refinement_flags_adp
_atom_site_refinement_flags_occupancy
_atom_site_disorder_assembly
_atom_site_disorder_group
Cd1 Cd 0.500000 0.000000 0.500000 0.03368(16) Uani 1 2 d S . P . .
C1 C 0.2931(7) 0.1634(6) 0.7679(5) 0.0323(10) Uani 1 1 d . . . . .
O1 O 0.2668(5) 0.1726(5) 0.6474(3) 0.0390(8) Uani 1 1 d . . . . .
Cu1 Cu 0.500000 0.000000 1.000000 0.0292(2) Uani 1 2 d S . P . .
O2 O 0.4576(5) 0.0808(4) 0.8008(3) 0.0325(7) Uani 1 1 d . . . . .
O4 O 0.2098(5) 0.0663(4) 1.0986(3) 0.0327(7) Uani 1 1 d . . . . .
O3 O -0.1116(5) 0.1931(5) 1.1079(4) 0.0426(8) Uani 1 1 d . . . . .
C3 C 0.0699(7) 0.1666(6) 1.0371(5) 0.0290(9) Uani 1 1 d . . . . .
O5 O 0.7063(5) 0.1965(5) 0.4011(4) 0.0350(7) Uani 1 1 d D . . . .
H5B H 0.785(7) 0.174(7) 0.454(5) 0.042 Uiso 1 1 d D U . . .
H5A H 0.782(7) 0.187(7) 0.315(3) 0.042 Uiso 1 1 d D U . . .
O6 O 0.2951(6) 0.1948(5) 0.3462(4) 0.0397(8) Uani 1 1 d D . . . .
H6B H 0.319(9) 0.296(4) 0.319(6) 0.048 Uiso 1 1 d D U . . .
H6A H 0.327(9) 0.176(8) 0.262(4) 0.048 Uiso 1 1 d D U . . .
O7 O 0.5326(6) 0.2860(5) 1.0070(4) 0.0431(8) Uani 1 1 d D . . . .
H7B H 0.551(9) 0.360(6) 0.921(4) 0.052 Uiso 1 1 d D U . . .
H7A H 0.644(5) 0.268(8) 1.024(7) 0.052 Uiso 1 1 d D U . . .
O9 O 0.8738(5) 0.1885(5) 0.6108(4) 0.0387(8) Uani 1 1 d D . . . .
H9B H 0.846(9) 0.103(5) 0.687(4) 0.046 Uiso 1 1 d D U . . .
H9A H 0.997(4) 0.189(8) 0.578(6) 0.046 Uiso 1 1 d D U . . .
O8 O 0.4022(7) 0.5051(5) 0.3053(5) 0.0579(11) Uani 1 1 d D . . . .
H8B H 0.478(9) 0.436(8) 0.362(7) 0.070 Uiso 1 1 d D U . . .
H8A H 0.327(9) 0.573(8) 0.362(7) 0.070 Uiso 1 1 d D U . . .
C4 C 0.0325(12) 0.4304(7) 0.8176(6) 0.077(2) Uani 1 1 d . U . . .
H4A H -0.041160 0.493378 0.893353 0.115 Uiso 1 1 calc R U . A 1
H4B H 0.107894 0.504203 0.730418 0.115 Uiso 1 1 calc R U . A 1
H4C H -0.061222 0.399817 0.789025 0.115 Uiso 1 1 calc R U . A 1
C2A C 0.154(4) 0.291(3) 0.8701(15) 0.075(2) Uani 0.51(3) 1 d . U P B 1
H2A H 0.251208 0.336239 0.884099 0.090 Uiso 0.51(3) 1 calc R U P B 1
C2B C 0.095(4) 0.235(3) 0.8745(16) 0.075(2) Uani 0.49(3) 1 d . U P B 2
H2B H -0.005759 0.193879 0.859271 0.090 Uiso 0.49(3) 1 calc R U P B 2

loop_
_atom_site_aniso_label
_atom_site_aniso_U_11
_atom_site_aniso_U_22
_atom_site_aniso_U_33
_atom_site_aniso_U_23
_atom_site_aniso_U_13
_atom_site_aniso_U_12
Cd1 0.0209(2) 0.0266(2) 0.0388(3) -0.00264(19) -0.00194(19) -0.00157(17)
C1 0.036(2) 0.031(2) 0.017(2) -0.0049(17) -0.0012(18) -0.0008(18)
O1 0.0286(17) 0.054(2) 0.0232(16) -0.0075(15) -0.0068(13) 0.0004(15)
Cu1 0.0229(4) 0.0434(4) 0.0186(4) -0.0087(3) -0.0021(3) -0.0084(3)
O2 0.0271(16) 0.0445(18) 0.0226(15) -0.0110(13) -0.0036(13) -0.0062(14)
O4 0.0239(16) 0.0458(18) 0.0224(15) -0.0062(13) -0.0030(12) -0.0080(13)
O3 0.0310(18) 0.059(2) 0.0342(18) -0.0112(16) -0.0118(15) -0.0045(16)
C3 0.032(2) 0.031(2) 0.020(2) -0.0132(17) -0.0024(17) -0.0001(17)
O5 0.0280(17) 0.0418(18) 0.0308(17) -0.0087(15) -0.0013(13) -0.0119(14)
O6 0.048(2) 0.0360(18) 0.0321(18) -0.0118(15) -0.0137(16) -0.0005(16)
O7 0.040(2) 0.044(2) 0.043(2) -0.0043(16) -0.0114(17) -0.0166(17)
O9 0.0253(17) 0.047(2) 0.0391(19) -0.0042(15) -0.0069(15) -0.0128(15)
O8 0.070(3) 0.038(2) 0.056(3) -0.0071(18) -0.022(2) -0.0023(19)
C4 0.104(5) 0.029(2) 0.033(2) -0.001(2) 0.016(3) 0.015(3)
C2A 0.103(5) 0.028(3) 0.031(2) -0.001(2) 0.015(3) 0.016(3)
C2B 0.103(5) 0.028(3) 0.032(2) -0.001(2) 0.015(3) 0.016(3)

loop_
_atom_type_symbol
_atom_type_description
_atom_type_scat_dispersion_real
_atom_type_scat_dispersion_imag
_atom_type_scat_source
C C 0.0033 0.0016 'International Tables Vol C Tables 4.2.6.8 and 6.1.1.4'
H H 0.0000 0.0000 'International Tables Vol C Tables 4.2.6.8 and 6.1.1.4'
O O 0.0106 0.0060 'International Tables Vol C Tables 4.2.6.8 and 6.1.1.4'
Cu Cu 0.3201 1.2651 'International Tables Vol C Tables 4.2.6.8 and 6.1.1.4'
Cd Cd -0.8075 1.2024 'International Tables Vol C Tables 4.2.6.8 and 6.1.1.4'

loop_
_geom_angle_atom_site_label_1
_geom_angle_atom_site_label_2
_geom_angle_atom_site_label_3
_geom_angle
_geom_angle_site_symmetry_1
_geom_angle_site_symmetry_3
_geom_angle_publ_flag
O1 Cd1 O1 180.0 2_656 . ?
O1 Cd1 O5 89.25(13) 2_656 . ?
O1 Cd1 O5 90.75(13) . . ?
O1 Cd1 O5 90.75(13) 2_656 2_656 ?
O1 Cd1 O5 89.25(13) . 2_656 ?
O5 Cd1 O5 180.0 . 2_656 ?
O1 Cd1 O6 76.72(12) 2_656 2_656 ?
O1 Cd1 O6 103.28(12) . 2_656 ?
O5 Cd1 O6 91.31(13) . 2_656 ?
O5 Cd1 O6 88.69(13) 2_656 2_656 ?
O1 Cd1 O6 103.28(12) 2_656 . ?
O1 Cd1 O6 76.72(12) . . ?
O5 Cd1 O6 88.70(13) . . ?
O5 Cd1 O6 91.31(13) 2_656 . ?
O6 Cd1 O6 180.0 2_656 . ?
O1 C1 O2 122.1(4) . . ?
O1 C1 C2B 111.1(11) . . ?
O2 C1 C2B 126.0(10) . . ?
O1 C1 C2A 123.5(9) . . ?
O2 C1 C2A 112.5(10) . . ?
C1 O1 Cd1 119.3(3) . . ?
O2 Cu1 O2 180.00(18) . 2_657 ?
O2 Cu1 O4 87.20(13) . 2_657 ?
O2 Cu1 O4 92.80(13) 2_657 2_657 ?
O2 Cu1 O4 92.80(13) . . ?
O2 Cu1 O4 87.20(13) 2_657 . ?
O4 Cu1 O4 180.0 2_657 . ?
C1 O2 Cu1 126.6(3) . . ?
C3 O4 Cu1 127.6(3) . . ?
O3 C3 O4 122.9(4) . . ?
O3 C3 C2B 110.9(11) . . ?
O4 C3 C2B 125.1(9) . . ?
O3 C3 C2A 122.4(8) . . ?
O4 C3 C2A 113.1(9) . . ?
Cd1 O5 H5B 112(4) . . ?
Cd1 O5 H5A 110(4) . . ?
H5B O5 H5A 106(5) . . ?
Cd1 O6 H6B 108(4) . . ?
Cd1 O6 H6A 114(4) . . ?
H6B O6 H6A 101(6) . . ?
H7B O7 H7A 100(6) . . ?
H9B O9 H9A 115(6) . . ?
H8B O8 H8A 99(7) . . ?
C2A C4 H4A 109.5 . . ?
C2A C4 H4B 109.5 . . ?
H4A C4 H4B 109.5 . . ?
C2A C4 H4C 109.5 . . ?
H4A C4 H4C 109.5 . . ?
H4B C4 H4C 109.5 . . ?
C4 C2A C1 119.6(13) . . ?
C4 C2A C3 118.5(14) . . ?
C1 C2A C3 106.8(12) . . ?
C4 C2A H2A 103.1 . . ?
C1 C2A H2A 103.1 . . ?
C3 C2A H2A 103.1 . . ?
C3 C2B C4 115.3(14) . . ?
C3 C2B C1 118.8(13) . . ?
C4 C2B C1 109.7(14) . . ?
C3 C2B H2B 103.6 . . ?
C4 C2B H2B 103.6 . . ?
C1 C2B H2B 103.6 . . ?

loop_
_geom_bond_atom_site_label_1
_geom_bond_atom_site_label_2
_geom_bond_distance
_geom_bond_site_symmetry_2
_geom_bond_publ_flag
Cd1 O1 2.262(3) 2_656 ?
Cd1 O1 2.262(3) . ?
Cd1 O5 2.313(3) . ?
Cd1 O5 2.313(3) 2_656 ?
Cd1 O6 2.317(3) 2_656 ?
Cd1 O6 2.317(3) . ?
C1 O1 1.242(5) . ?
C1 O2 1.254(5) . ?
C1 C2B 1.519(16) . ?
C1 C2A 1.572(16) . ?
Cu1 O2 1.935(3) . ?
Cu1 O2 1.935(3) 2_657 ?
Cu1 O4 1.952(3) 2_657 ?
Cu1 O4 1.952(3) . ?
O4 C3 1.267(5) . ?
O3 C3 1.234(6) . ?
C3 C2B 1.457(15) . ?
C3 C2A 1.619(18) . ?
O5 H5B 0.84(2) . ?
O5 H5A 0.84(2) . ?
O6 H6B 0.84(2) . ?
O6 H6A 0.84(2) . ?
O7 H7B 0.85(2) . ?
O7 H7A 0.84(2) . ?
O9 H9B 0.85(2) . ?
O9 H9A 0.84(2) . ?
O8 H8B 0.85(2) . ?
O8 H8A 0.85(2) . ?
C4 C2A 1.262(15) . ?
C4 C2B 1.48(2) . ?
C4 H4A 0.9600 . ?
C4 H4B 0.9600 . ?
C4 H4C 0.9600 . ?
C2A H2A 0.9800 . ?
C2B H2B 0.9800 . ?
